data_1558744
loop_
_publ_author_name
'Swedin, Rachel'
'Badgurjar, Deepak'
'Healy, Andrew'
'Harkins, Robin'
'Oehrlein, Amanda'
'Greenlund, Lindsey'
'Alshebber, Mohammed'
'Ripp, Nathan'
'Anderson, Nathaniel T.'
'Honzay, Benjamin R.'
'Pappenfus, Ted M.'
'Janzen, Daron E.'
'Blank, David A.'
'Gladfelter, Wayne L.'

_publ_section_title
;
 Excited State Electron Transfer from Donor&#x2212;\p System--Acceptor
 Dyes to ZnO Nanocrystals
;
_journal_issue 28
_journal_name_full 'The Journal of Physical Chemistry C'
_journal_page_first 15565
_journal_page_last 15573
_journal_paper_doi 10.1021/acs.jpcc.0c03828
_journal_volume 124
_journal_year 2020
_chemical_formula_moiety 'C18 H18 N2 O2 S'
_chemical_formula_sum 'C18 H18 N2 O2 S'
_chemical_formula_weight 326.41
_space_group_crystal_system monoclinic
_space_group_IT_number 14
_space_group_name_Hall '-P 2yn'
_space_group_name_H-M_alt 'P 1 21/n 1'
_atom_sites_solution_hydrogens geom
_atom_sites_solution_primary direct
_atom_sites_solution_secondary difmap
_cell_angle_alpha 90.0000
_cell_angle_beta 106.971(8)
_cell_angle_gamma 90.0000
_cell_formula_units_Z 4
_cell_length_a 9.4551(13)
_cell_length_b 12.9619(18)
_cell_length_c 13.7159(19)
_cell_measurement_reflns_used 14355
_cell_measurement_temperature 173
_cell_measurement_theta_max 27.55
_cell_measurement_theta_min 3.09
_cell_volume 1607.8(4)
_computing_cell_refinement 'CrystalClear-SM Expert 2.0 r13'
_computing_data_collection 'CrystalClear-SM Expert 2.0 r13 (Rigaku, 2011)'
_computing_data_reduction 'CrystalClear-SM Expert 2.0 r13'
_computing_molecular_graphics 'CrystalStructure 4.1'
_computing_publication_material 'CrystalStructure 4.1 (Rigaku, 2014)'
_computing_structure_refinement 'SHELXL97 (Sheldrick, 2008)'
_computing_structure_solution 'SIR2004 (Burla, et al., 2005)'
_diffrn_ambient_temperature 173
_diffrn_detector_area_resol_mean 6.849
_diffrn_measured_fraction_theta_full 0.998
_diffrn_measured_fraction_theta_max 0.999
_diffrn_measurement_device_type 'Rigaku XtaLAB mini'
_diffrn_measurement_method \w
_diffrn_radiation_type 'Mo K\a'
_diffrn_radiation_wavelength 0.71075
_diffrn_reflns_av_R_equivalents 0.0453
_diffrn_reflns_Laue_measured_fraction_full 0.998
_diffrn_reflns_Laue_measured_fraction_max 0.999
_diffrn_reflns_limit_h_max 12
_diffrn_reflns_limit_h_min -12
_diffrn_reflns_limit_k_max 16
_diffrn_reflns_limit_k_min -16
_diffrn_reflns_limit_l_max 17
_diffrn_reflns_limit_l_min -17
_diffrn_reflns_number 16542
_diffrn_reflns_point_group_measured_fraction_full 0.998
_diffrn_reflns_point_group_measured_fraction_max 0.999
_diffrn_reflns_theta_full 25.242
_diffrn_reflns_theta_max 27.485
_diffrn_reflns_theta_min 3.087
_diffrn_standards_number 0
_exptl_absorpt_coefficient_mu 0.212
_exptl_absorpt_correction_T_max 0.967
_exptl_absorpt_correction_T_min 0.753
_exptl_absorpt_correction_type multi-scan
_exptl_absorpt_process_details 'REQAB (Rigaku, 1998)'
_exptl_crystal_colour red
_exptl_crystal_density_diffrn 1.348
_exptl_crystal_density_method 'not measured'
_exptl_crystal_description prism
_exptl_crystal_F_000 688.00
_exptl_crystal_size_max 0.280
_exptl_crystal_size_mid 0.220
_exptl_crystal_size_min 0.160
_refine_diff_density_max 0.35
_refine_diff_density_min -0.27
_refine_ls_extinction_method none
_refine_ls_goodness_of_fit_ref 1.041
_refine_ls_hydrogen_treatment constr
_refine_ls_number_parameters 211
_refine_ls_number_reflns 3682
_refine_ls_number_restraints 0
_refine_ls_R_factor_all 0.0564
_refine_ls_R_factor_gt 0.0420
_refine_ls_shift/su_max 0.001
_refine_ls_structure_factor_coef Fsqd
_refine_ls_weighting_details 'w = 1/[\s^2^(Fo^2^)+(0.0406P)^2^+0.7722P] where P=(Fo^2^+2Fc^2^)/3'
_refine_ls_weighting_scheme calc
_refine_ls_wR_factor_gt 0.0947
_refine_ls_wR_factor_ref 0.1014
_reflns_number_gt 2988
_reflns_number_total 3682
_reflns_threshold_expression F^2^>2.0\s(F^2^)
_cod_data_source_file jp0c03828_si_002.cif
_cod_data_source_block User-defined
_cod_depositor_comments 'Adding full bibliography for 1558744--1558745.cif.'
_cod_database_code 1558744
_shelxl_version_number 2013-3

loop_
_space_group_symop_id
_space_group_symop_operation_xyz
1 +X,+Y,+Z
2 1/2-X,1/2+Y,1/2-Z
3 -X,-Y,-Z
4 1/2+X,1/2-Y,1/2+Z

loop_
_atom_site_label
_atom_site_type_symbol
_atom_site_fract_x
_atom_site_fract_y
_atom_site_fract_z
_atom_site_U_iso_or_equiv
_atom_site_adp_type
_atom_site_occupancy
_atom_site_site_symmetry_order
_atom_site_calc_flag
_atom_site_refinement_flags_posn
_atom_site_refinement_flags_adp
_atom_site_refinement_flags_occupancy
_atom_site_disorder_assembly
_atom_site_disorder_group
S1 S 0.60457(4) 1.00164(3) 0.40488(3) 0.02351(12) Uani 1 1 d . . . . .
O1 O 0.10797(13) 1.08441(8) 0.07190(9) 0.0278(3) Uani 1 1 d . . . . .
O2 O 0.10202(13) 0.91394(9) 0.09887(9) 0.0296(3) Uani 1 1 d . . . . .
H2 H 0.0302 0.9169 0.0457 0.035 Uiso 1 1 calc R U . . .
N1 N 0.38165(18) 1.19682(12) 0.25785(13) 0.0367(4) Uani 1 1 d . . . . .
N2 N 1.21536(17) 1.02443(12) 0.81418(12) 0.0331(4) Uani 1 1 d . . . . .
C1 C 0.15703(18) 1.00664(12) 0.12235(12) 0.0219(3) Uani 1 1 d . . . . .
C2 C 0.28582(17) 1.01189(12) 0.21297(12) 0.0218(3) Uani 1 1 d . . . . .
C3 C 0.34199(18) 1.11398(13) 0.23874(13) 0.0245(4) Uani 1 1 d . . . . .
C4 C 0.34074(18) 0.92559(12) 0.26783(12) 0.0231(3) Uani 1 1 d . . . . .
H4 H 0.2843 0.8649 0.2456 0.028 Uiso 1 1 calc R U . . .
C5 C 0.46741(18) 0.91100(12) 0.35221(12) 0.0235(3) Uani 1 1 d . . . . .
C6 C 0.5006(2) 0.81848(13) 0.40395(13) 0.0287(4) Uani 1 1 d . . . . .
H6 H 0.4398 0.7590 0.3865 0.034 Uiso 1 1 calc R U . . .
C7 C 0.63125(19) 0.82037(13) 0.48390(13) 0.0281(4) Uani 1 1 d . . . . .
H7 H 0.6675 0.7627 0.5266 0.034 Uiso 1 1 calc R U . . .
C8 C 0.70311(18) 0.91469(12) 0.49498(12) 0.0229(3) Uani 1 1 d . . . . .
C9 C 0.83909(18) 0.94393(13) 0.57271(12) 0.0231(3) Uani 1 1 d . . . . .
C10 C 0.89468(19) 1.04481(14) 0.58423(13) 0.0282(4) Uani 1 1 d . . . . .
H10 H 0.8457 1.0962 0.5370 0.034 Uiso 1 1 calc R U . . .
C11 C 1.01800(19) 1.07158(14) 0.66185(13) 0.0300(4) Uani 1 1 d . . . . .
H11 H 1.0523 1.1408 0.6668 0.036 Uiso 1 1 calc R U . . .
C12 C 1.09466(18) 0.99881(13) 0.73415(13) 0.0262(4) Uani 1 1 d . . . . .
C13 C 1.04058(18) 0.89683(13) 0.72171(13) 0.0279(4) Uani 1 1 d . . . . .
H13 H 1.0902 0.8450 0.7682 0.033 Uiso 1 1 calc R U . . .
C14 C 0.91695(18) 0.87086(13) 0.64324(13) 0.0259(4) Uani 1 1 d . . . . .
H14 H 0.8837 0.8013 0.6369 0.031 Uiso 1 1 calc R U . . .
C15 C 1.2897(2) 1.12408(15) 0.82038(15) 0.0337(4) Uani 1 1 d . . . . .
H15A H 1.2744 1.1509 0.7505 0.040 Uiso 1 1 calc R U . . .
H15B H 1.3973 1.1138 0.8513 0.040 Uiso 1 1 calc R U . . .
C16 C 1.2362(2) 1.20406(15) 0.88210(16) 0.0381(4) Uani 1 1 d . . . . .
H16A H 1.1300 1.2157 0.8515 0.046 Uiso 1 1 calc R U . . .
H16B H 1.2897 1.2689 0.8825 0.046 Uiso 1 1 calc R U . . .
H16C H 1.2543 1.1793 0.9522 0.046 Uiso 1 1 calc R U . . .
C17 C 1.2713(2) 0.95446(15) 0.90140(14) 0.0344(4) Uani 1 1 d . . . . .
H17A H 1.1881 0.9125 0.9098 0.041 Uiso 1 1 calc R U . . .
H17B H 1.3101 0.9961 0.9640 0.041 Uiso 1 1 calc R U . . .
C18 C 1.3918(2) 0.88301(19) 0.89011(18) 0.0501(6) Uani 1 1 d . . . . .
H18A H 1.4774 0.9238 0.8866 0.060 Uiso 1 1 calc R U . . .
H18B H 1.3550 0.8424 0.8275 0.060 Uiso 1 1 calc R U . . .
H18C H 1.4211 0.8365 0.9489 0.060 Uiso 1 1 calc R U . . .

loop_
_atom_site_aniso_label
_atom_site_aniso_U_11
_atom_site_aniso_U_22
_atom_site_aniso_U_33
_atom_site_aniso_U_23
_atom_site_aniso_U_13
_atom_site_aniso_U_12
S1 0.0235(2) 0.0200(2) 0.0238(2) 0.00198(16) 0.00169(15) -0.00174(16)
O1 0.0320(6) 0.0207(6) 0.0247(6) 0.0002(5) -0.0010(5) 0.0014(5)
O2 0.0319(7) 0.0224(6) 0.0257(6) 0.0000(5) -0.0052(5) -0.0050(5)
N1 0.0366(9) 0.0260(8) 0.0421(9) -0.0024(7) 0.0033(7) -0.0039(7)
N2 0.0287(8) 0.0331(8) 0.0309(8) -0.0002(6) -0.0017(6) -0.0033(6)
C1 0.0241(8) 0.0209(8) 0.0206(8) -0.0021(6) 0.0066(6) -0.0010(7)
C2 0.0209(8) 0.0226(8) 0.0208(8) -0.0018(6) 0.0043(6) -0.0014(6)
C3 0.0213(8) 0.0255(9) 0.0243(8) 0.0009(7) 0.0029(7) 0.0008(7)
C4 0.0244(8) 0.0209(8) 0.0230(8) -0.0039(6) 0.0057(7) -0.0028(6)
C5 0.0246(8) 0.0202(8) 0.0236(8) -0.0019(6) 0.0036(7) -0.0016(6)
C6 0.0321(9) 0.0195(8) 0.0304(9) -0.0009(7) 0.0026(7) -0.0027(7)
C7 0.0309(9) 0.0198(8) 0.0283(9) 0.0039(7) 0.0002(7) 0.0005(7)
C8 0.0242(8) 0.0216(8) 0.0220(8) 0.0010(6) 0.0055(6) 0.0027(7)
C9 0.0218(8) 0.0253(8) 0.0220(8) -0.0004(6) 0.0061(6) 0.0016(7)
C10 0.0291(9) 0.0274(9) 0.0252(9) 0.0040(7) 0.0033(7) 0.0000(7)
C11 0.0311(9) 0.0255(8) 0.0308(9) 0.0011(7) 0.0050(7) -0.0056(7)
C12 0.0224(8) 0.0305(9) 0.0249(8) -0.0032(7) 0.0055(7) -0.0007(7)
C13 0.0247(8) 0.0272(9) 0.0285(9) 0.0014(7) 0.0025(7) 0.0052(7)
C14 0.0261(8) 0.0213(8) 0.0285(9) -0.0016(7) 0.0049(7) 0.0010(7)
C15 0.0242(9) 0.0392(10) 0.0348(10) -0.0035(8) 0.0040(8) -0.0076(8)
C16 0.0378(10) 0.0337(10) 0.0422(11) -0.0011(9) 0.0107(9) -0.0054(8)
C17 0.0301(9) 0.0411(11) 0.0287(9) -0.0036(8) 0.0034(8) -0.0013(8)
C18 0.0360(11) 0.0574(14) 0.0511(13) -0.0038(11) 0.0037(10) 0.0075(10)

loop_
_atom_type_symbol
_atom_type_description
_atom_type_scat_dispersion_real
_atom_type_scat_dispersion_imag
_atom_type_scat_source
C C 0.0033 0.0016
;
International Tables for Crystallography
(Vol. C, Tables 4.2.6.8 and 6.1.1.4)
;
H H 0.0000 0.0000
;
International Tables for Crystallography
(Vol. C, Table 6.1.1.4)
;
N N 0.0061 0.0033
;
International Tables for Crystallography
(Vol. C, Tables 4.2.6.8 and 6.1.1.4)
;
O O 0.0106 0.0060
;
International Tables for Crystallography
(Vol. C, Tables 4.2.6.8 and 6.1.1.4)
;
S S 0.1246 0.1234
;
International Tables for Crystallography
(Vol. C, Tables 4.2.6.8 and 6.1.1.4)
;

loop_
_geom_angle_atom_site_label_1
_geom_angle_atom_site_label_2
_geom_angle_atom_site_label_3
_geom_angle
_geom_angle_site_symmetry_1
_geom_angle_site_symmetry_3
_geom_angle_publ_flag
C8 S1 C5 92.14(8) . . ?
C1 O2 H2 109.5 . . ?
C12 N2 C15 122.25(15) . . ?
C12 N2 C17 121.23(15) . . ?
C15 N2 C17 116.43(15) . . ?
O1 C1 O2 123.60(15) . . ?
O1 C1 C2 121.38(14) . . ?
O2 C1 C2 114.99(14) . . ?
C4 C2 C3 124.62(15) . . ?
C4 C2 C1 121.21(14) . . ?
C3 C2 C1 114.14(14) . . ?
N1 C3 C2 177.47(18) . . ?
C2 C4 C5 131.03(15) . . ?
C2 C4 H4 114.5 . . ?
C5 C4 H4 114.5 . . ?
C6 C5 C4 123.20(15) . . ?
C6 C5 S1 110.00(12) . . ?
C4 C5 S1 126.80(12) . . ?
C5 C6 C7 113.93(15) . . ?
C5 C6 H6 123.0 . . ?
C7 C6 H6 123.0 . . ?
C8 C7 C6 113.32(15) . . ?
C8 C7 H7 123.3 . . ?
C6 C7 H7 123.3 . . ?
C7 C8 C9 127.46(15) . . ?
C7 C8 S1 110.60(12) . . ?
C9 C8 S1 121.88(12) . . ?
C14 C9 C10 116.70(15) . . ?
C14 C9 C8 120.15(15) . . ?
C10 C9 C8 123.09(15) . . ?
C11 C10 C9 121.91(16) . . ?
C11 C10 H10 119.0 . . ?
C9 C10 H10 119.0 . . ?
C10 C11 C12 121.53(16) . . ?
C10 C11 H11 119.2 . . ?
C12 C11 H11 119.2 . . ?
N2 C12 C11 122.57(16) . . ?
N2 C12 C13 120.72(16) . . ?
C11 C12 C13 116.70(15) . . ?
C14 C13 C12 121.20(16) . . ?
C14 C13 H13 119.4 . . ?
C12 C13 H13 119.4 . . ?
C13 C14 C9 121.94(16) . . ?
C13 C14 H14 119.0 . . ?
C9 C14 H14 119.0 . . ?
N2 C15 C16 113.83(16) . . ?
N2 C15 H15A 108.8 . . ?
C16 C15 H15A 108.8 . . ?
N2 C15 H15B 108.8 . . ?
C16 C15 H15B 108.8 . . ?
H15A C15 H15B 107.7 . . ?
C15 C16 H16A 109.5 . . ?
C15 C16 H16B 109.5 . . ?
H16A C16 H16B 109.5 . . ?
C15 C16 H16C 109.5 . . ?
H16A C16 H16C 109.5 . . ?
H16B C16 H16C 109.5 . . ?
N2 C17 C18 113.41(17) . . ?
N2 C17 H17A 108.9 . . ?
C18 C17 H17A 108.9 . . ?
N2 C17 H17B 108.9 . . ?
C18 C17 H17B 108.9 . . ?
H17A C17 H17B 107.7 . . ?
C17 C18 H18A 109.5 . . ?
C17 C18 H18B 109.5 . . ?
H18A C18 H18B 109.5 . . ?
C17 C18 H18C 109.5 . . ?
H18A C18 H18C 109.5 . . ?
H18B C18 H18C 109.5 . . ?

loop_
_geom_bond_atom_site_label_1
_geom_bond_atom_site_label_2
_geom_bond_distance
_geom_bond_site_symmetry_2
_geom_bond_publ_flag
S1 C8 1.7301(16) . ?
S1 C5 1.7427(16) . ?
O1 C1 1.2340(19) . ?
O2 C1 1.3116(19) . ?
O2 H2 0.8400 . ?
N1 C3 1.142(2) . ?
N2 C12 1.373(2) . ?
N2 C15 1.461(2) . ?
N2 C17 1.471(2) . ?
C1 C2 1.466(2) . ?
C2 C4 1.363(2) . ?
C2 C3 1.431(2) . ?
C4 C5 1.414(2) . ?
C4 H4 0.9500 . ?
C5 C6 1.382(2) . ?
C6 C7 1.392(2) . ?
C6 H6 0.9500 . ?
C7 C8 1.385(2) . ?
C7 H7 0.9500 . ?
C8 C9 1.461(2) . ?
C9 C14 1.400(2) . ?
C9 C10 1.401(2) . ?
C10 C11 1.374(2) . ?
C10 H10 0.9500 . ?
C11 C12 1.407(2) . ?
C11 H11 0.9500 . ?
C12 C13 1.410(2) . ?
C13 C14 1.380(2) . ?
C13 H13 0.9500 . ?
C14 H14 0.9500 . ?
C15 C16 1.516(3) . ?
C15 H15A 0.9900 . ?
C15 H15B 0.9900 . ?
C16 H16A 0.9800 . ?
C16 H16B 0.9800 . ?
C16 H16C 0.9800 . ?
C17 C18 1.511(3) . ?
C17 H17A 0.9900 . ?
C17 H17B 0.9900 . ?
C18 H18A 0.9800 . ?
C18 H18B 0.9800 . ?
C18 H18C 0.9800 . ?

loop_
_geom_torsion_atom_site_label_1
_geom_torsion_atom_site_label_2
_geom_torsion_atom_site_label_3
_geom_torsion_atom_site_label_4
_geom_torsion
_geom_torsion_site_symmetry_1
_geom_torsion_site_symmetry_2
_geom_torsion_site_symmetry_3
_geom_torsion_site_symmetry_4
_geom_torsion_publ_flag
O1 C1 C2 C4 -179.23(16) . . . . ?
O2 C1 C2 C4 -0.7(2) . . . . ?
O1 C1 C2 C3 2.9(2) . . . . ?
O2 C1 C2 C3 -178.56(14) . . . . ?
C3 C2 C4 C5 -7.2(3) . . . . ?
C1 C2 C4 C5 175.18(16) . . . . ?
C2 C4 C5 C6 174.82(18) . . . . ?
C2 C4 C5 S1 -6.6(3) . . . . ?
C8 S1 C5 C6 -0.18(14) . . . . ?
C8 S1 C5 C4 -178.90(16) . . . . ?
C4 C5 C6 C7 179.30(16) . . . . ?
S1 C5 C6 C7 0.5(2) . . . . ?
C5 C6 C7 C8 -0.7(2) . . . . ?
C6 C7 C8 C9 177.75(16) . . . . ?
C6 C7 C8 S1 0.5(2) . . . . ?
C5 S1 C8 C7 -0.21(14) . . . . ?
C5 S1 C8 C9 -177.59(14) . . . . ?
C7 C8 C9 C14 4.1(3) . . . . ?
S1 C8 C9 C14 -178.95(13) . . . . ?
C7 C8 C9 C10 -172.87(17) . . . . ?
S1 C8 C9 C10 4.0(2) . . . . ?
C14 C9 C10 C11 -1.1(3) . . . . ?
C8 C9 C10 C11 176.00(16) . . . . ?
C9 C10 C11 C12 -0.2(3) . . . . ?
C15 N2 C12 C11 -11.3(3) . . . . ?
C17 N2 C12 C11 165.13(17) . . . . ?
C15 N2 C12 C13 169.47(17) . . . . ?
C17 N2 C12 C13 -14.1(3) . . . . ?
C10 C11 C12 N2 -177.92(17) . . . . ?
C10 C11 C12 C13 1.3(3) . . . . ?
N2 C12 C13 C14 178.17(16) . . . . ?
C11 C12 C13 C14 -1.1(3) . . . . ?
C12 C13 C14 C9 -0.2(3) . . . . ?
C10 C9 C14 C13 1.3(3) . . . . ?
C8 C9 C14 C13 -175.86(16) . . . . ?
C12 N2 C15 C16 94.5(2) . . . . ?
C17 N2 C15 C16 -82.1(2) . . . . ?
C12 N2 C17 C18 92.9(2) . . . . ?
C15 N2 C17 C18 -90.5(2) . . . . ?
